data_7702079
loop_
_publ_author_name
'Benjamin, Sophie L.'
'Chang, Yao-Pang'
'Hector, Andrew L.'
'Jura, Marek'
'Levason, William'
'Reid, Gillian'
'Stenning, Gavin'

_publ_section_title
;
 Niobium tetrahalide complexes with neutral diphosphine ligands.
;
_journal_issue 19
_journal_name_full 'Dalton transactions (Cambridge, England : 2003)'
_journal_page_first 8192
_journal_page_last 8200
_journal_paper_doi 10.1039/c6dt01099g
_journal_volume 45
_journal_year 2016
_chemical_formula_analytical 'Br4 Nb'
_chemical_formula_moiety 'Br4 Nb'
_chemical_formula_structural 'Br4 Nb'
_chemical_formula_sum 'Br4 Nb'
_chemical_formula_weight 412.52
_chemical_name_common 'Niobium(IV) Tetrabromoide'
_chemical_name_systematic 'Niobium(IV) Tetrabromoide'
_space_group_IT_number 12
_space_group_name_Hall '-I 2y'
_space_group_name_H-M_alt 'I 1 2/m 1'
_symmetry_cell_setting monoclinic
_symmetry_space_group_name_Hall '-I 2y'
_symmetry_space_group_name_H-M 'I 1 2/m 1'
_audit_creation_date 2016-02-09T10:29
_audit_creation_method 'from EXP file using GSAS2CIF'
_audit_update_record
;
2016-02-15 deposited with the CCDC.
2016-04-11 downloaded from the CCDC.
;
_cell_angle_alpha 90.0
_cell_angle_beta 92.212(4)
_cell_angle_gamma 90.0
_cell_formula_units_Z 4
_cell_length_a 8.6119(6)
_cell_length_b 7.1821(5)
_cell_length_c 9.3626(8)
_cell_measurement_temperature 298
_cell_volume 578.66(8)
_computing_data_collection 'DIFFRAC.SUITE COMMANDER'
_computing_data_reduction 'PowDLL Converter'
_computing_publication_material GSAS
_computing_structure_refinement GSAS
_diffrn_ambient_temperature 298
_diffrn_detector '1D LYNXEYE'
_diffrn_measurement_device_type 'Bruker D2 Phaser'
_diffrn_radiation_monochromator none
_diffrn_radiation_polarisn_ratio 0.7
_diffrn_radiation_probe x-ray
_diffrn_radiation_type 'Cu K\a'
_diffrn_radiation_wavelength 1.54184
_diffrn_source 'sealed X-ray tube'
_diffrn_source_target Cu
_exptl_absorpt_correction_T_max 1.00000
_exptl_absorpt_correction_T_min 1.00000
_exptl_absorpt_process_details
;   GSAS Absorption/surface roughness correction: function number 0
 No correction is applied.
;
_exptl_crystal_density_diffrn 4.735
_exptl_crystal_density_method 'not measured'
_exptl_crystal_F_000 724
_pd_block_id 2016-02-09T10:29|NBBR4_2|YP_Chang|D2_phaser
_pd_calc_method 'Rietveld Refinement'
_pd_char_colour Brown
_pd_instr_location ' ?'
_pd_meas_2theta_range_inc 0.02026
_pd_meas_2theta_range_max 84.99538
_pd_meas_2theta_range_min 13.002
_pd_meas_number_of_points 3555
_pd_phase_name 'from C:/GSAS/MyWork/NbCl4.cif'
_pd_prep_cool_rate 0
_pd_prep_pressure 100
_pd_prep_temperature 298
_pd_proc_2theta_range_inc 0.02026
_pd_proc_2theta_range_max 84.86036
_pd_proc_2theta_range_min 12.86698
_pd_proc_info_datetime 2016-02-09T10:29:39
_pd_proc_info_excluded_regions ' ?'
_pd_proc_ls_background_function
;   GSAS Background function number 1 with 36 terms.
 Shifted Chebyshev function of 1st kind
      1:    5633.33     2:   -262.308     3:   -573.988     4:    372.446    
      5:    433.322     6:   -555.263     7:    415.686     8:   -2.09579    
      9:   -136.286    10:    250.245    11:    64.5635    12:   -136.380    
     13:    45.9897    14:    80.3626    15:   -1.43480    16:   -154.686    
     17:    97.8114    18:   -165.955    19:    182.124    20:   -141.059    
     21:    76.1504    22:   -11.9297    23:    73.8984    24:   -102.286    
     25:    9.91100    26:    31.3136    27:   -69.7405    28:    75.5684    
     29:   -145.760    30:    168.715    31:   -174.654    32:    98.8768    
     33:   -55.8614    34:    101.608    35:   -128.550    36:    96.4285    
;
_pd_proc_ls_peak_cutoff 0.00010
_pd_proc_ls_profile_function
;
 CW Profile function number 2 with  18 terms
 Profile coefficients for Simpson's rule integration of pseudovoigt function
 C.J. Howard (1982). J. Appl. Cryst.,15,615-620.
 P. Thompson, D.E. Cox & J.B. Hastings (1987). J. Appl. Cryst.,20,79-83.
 #1(GU)   =  882.863 #2(GV)   = -161.687 #3(GW)   =   23.032
 #4(LX)   =   30.179 #5(LY)   =    1.000 #6(trns) =    0.000
 #7(asym) =   0.0000 #8(shft) =   0.0000 #9(GP)   =    0.000
 #10(stec)=     0.00 #11(ptec)=     0.00 #12(sfec)=     0.00
 #13(L11) =    0.000 #14(L22) =    0.000 #15(L33) =    0.000
 #16(L12) =    0.000 #17(L13) =    0.000 #18(L23) =    0.000
 Peak tails are ignored  where the intensity is below 0.0001 times the peak
   Aniso. broadening axis   0.0   0.0   1.0
;
_pd_proc_ls_prof_R_factor 0.0270
_pd_proc_ls_prof_wR_expected 0.0113
_pd_proc_ls_prof_wR_factor 0.0371
_pd_proc_number_of_points 3555
_pd_spec_mounting 'Aluminium plate'
_pd_spec_mount_mode reflection
_pd_spec_shape cylinder
_pd_spec_size_axial 5
_pd_spec_size_equat 5
_pd_spec_size_thick 1
_refine_ls_extinction_method none
_refine_ls_goodness_of_fit_all 3.31
_refine_ls_hydrogen_treatment none
_refine_ls_matrix_type full
_refine_ls_number_constraints none
_refine_ls_number_parameters 22
_refine_ls_number_restraints 0
_refine_ls_R_Fsqd_factor 0.04651
_refine_ls_shift/su_max 0.04
_refine_ls_shift/su_mean 0.01
_refine_ls_weighting_details 1/\s(Y~obs~)^2^
_refine_ls_weighting_scheme sigma
_reflns_d_resolution_high 1.201
_reflns_d_resolution_low 6.459
_reflns_limit_h_max 9
_reflns_limit_h_min 0
_reflns_limit_k_max 7
_reflns_limit_k_min 0
_reflns_limit_l_max 9
_reflns_limit_l_min -9
_reflns_number_total 380
_cod_data_source_file c6dt01099g2.cif
_cod_data_source_block NBBR4_2_publ
_cod_depositor_comments
;
The following automatic conversions were performed:

data item '_geom_angle_publ_flag' value 'N' was changed to 'n' in
accordance with the
/home/saulius/struct/COD-crude-data/automatic-downloads/DataCite-retrospective/RSC/depositions/lib/dictionaries/cif_core.dic
dictionary named 'cif_core.dic' version 2.4.2 last updated on
2011-04-26 (17 times).

data item '_geom_bond_publ_flag' value 'N' was changed to 'n' in
accordance with the
/home/saulius/struct/COD-crude-data/automatic-downloads/DataCite-retrospective/RSC/depositions/lib/dictionaries/cif_core.dic
dictionary named 'cif_core.dic' version 2.4.2 last updated on
2011-04-26 (23 times).

Automatic conversion script
Id: cif_fix_values 6909 2019-04-08 15:41:33Z antanas 
;
_cod_original_cell_volume 578.65(9)
_cod_database_code 7702079
_gsas_exptl_extinct_corr_t_min 1.00000
_gsas_exptl_extinct_corr_t_max 1.00000

loop_
_symmetry_equiv_pos_site_id
_symmetry_equiv_pos_as_xyz
1 +x,+y,+z
2 -x,+y,-z
-1 -x,-y,-z
-2 +x,-y,+z
101 +x+1/2,+y+1/2,+z+1/2
102 -x+1/2,+y+1/2,-z+1/2
-101 -x+1/2,-y+1/2,-z+1/2
-102 +x+1/2,-y+1/2,+z+1/2

loop_
_atom_site_type_symbol
_atom_site_label
_atom_site_fract_x
_atom_site_fract_y
_atom_site_fract_z
_atom_site_occupancy
_atom_site_thermal_displace_type
_atom_site_U_iso_or_equiv
_atom_site_symmetry_multiplicity
Nb Nb1 0.0 0.2168(7) 0.0 1.0 Uiso 0.0154(12) 4
Br Br1 0.0399(7) 0.0 0.2175(7) 1.0 Uiso 0.0285(23) 4
Br Br2 -0.27946(29) 0.2649(7) 0.02692(28) 1.0 Uiso 0.0246(11) 8
Br Br3 0.0261(7) 0.5 0.1951(6) 1.0 Uiso 0.0130(17) 4

loop_
_atom_type_symbol
_atom_type_number_in_cell
_atom_type_scat_dispersion_real
_atom_type_scat_dispersion_imag
_atom_type_scat_Cromer_Mann_a1
_atom_type_scat_Cromer_Mann_a2
_atom_type_scat_Cromer_Mann_a3
_atom_type_scat_Cromer_Mann_a4
_atom_type_scat_Cromer_Mann_b1
_atom_type_scat_Cromer_Mann_b2
_atom_type_scat_Cromer_Mann_b3
_atom_type_scat_Cromer_Mann_b4
_atom_type_scat_Cromer_Mann_c
_atom_type_scat_source
Nb 4.0 0.000 0.000 17.6142 1.18865 12.0144 11.7660 4.04183 0.20479 3.53346 69.7957 3.75591 International_Tables_Vol_C
Br-1 16.0 0.000 0.000 17.1718 2.20590 6.33380 19.3345 5.57540 0.28710 3.72720 58.1535 3.17760 International_Tables_Vol_C

loop_
_geom_angle_atom_site_label_1
_geom_angle_atom_site_label_2
_geom_angle_atom_site_label_3
_geom_angle
_geom_angle_site_symmetry_1
_geom_angle_site_symmetry_3
_geom_angle_publ_flag
Br1 Nb1 Br1 105.62(26) 1_555 2_555 n
Br1 Nb1 Br2 96.04(14) 1_555 1_555 n
Br1 Nb1 Br2 93.73(15) 1_555 2_555 n
Br1 Nb1 Br3 85.21(8) 1_555 1_555 n
Br1 Nb1 Br3 169.03(23) 1_555 2_555 n
Br1 Nb1 Br2 93.73(15) 2_555 1_555 n
Br1 Nb1 Br2 96.04(14) 2_555 2_555 n
Br1 Nb1 Br3 169.03(23) 2_555 1_555 n
Br1 Nb1 Br3 85.21(8) 2_555 2_555 n
Br2 Nb1 Br2 163.81(19) 1_555 2_555 n
Br2 Nb1 Br3 83.24(14) 1_555 1_555 n
Br2 Nb1 Br3 84.74(15) 1_555 2_555 n
Br2 Nb1 Br3 84.74(15) 2_555 1_555 n
Br2 Nb1 Br3 83.24(14) 2_555 2_555 n
Br3 Nb1 Br3 84.02(22) 1_555 2_555 n
Nb1 Br1 Nb1 74.38(26) 1_555 -1_555 n
Nb1 Br3 Nb1 95.98(22) 1_555 -1_565 n

loop_
_geom_bond_atom_site_label_1
_geom_bond_atom_site_label_2
_geom_bond_distance
_geom_bond_site_symmetry_2
_geom_bond_publ_flag
Nb1 Nb1 3.114(10) -1_555 n
Nb1 Br1 2.575(6) 1_555 n
Nb1 Br1 2.575(6) 2_555 n
Nb1 Br2 2.4540(25) 1_555 n
Nb1 Br2 2.4540(25) 2_555 n
Nb1 Br3 2.738(6) 1_555 n
Nb1 Br3 2.738(6) 2_555 n
Br1 Nb1 2.575(6) 1_555 n
Br1 Nb1 2.575(6) -1_555 n
Br1 Br3 3.5988(9) 1_545 n
Br1 Br3 3.5988(9) 1_555 n
Br2 Nb1 2.4540(25) 1_555 n
Br2 Br2 3.377(10) -2_565 n
Br2 Br3 3.455(6) 1_555 n
Br2 Br3 3.505(6) 2_555 n
Br3 Nb1 2.738(6) 1_555 n
Br3 Nb1 2.738(6) -1_565 n
Br3 Br1 3.5988(9) 1_555 n
Br3 Br1 3.5988(9) 1_565 n
Br3 Br2 3.455(6) 1_555 n
Br3 Br2 3.505(6) 2_555 n
Br3 Br2 3.505(6) -1_565 n
Br3 Br2 3.455(6) -2_565 n

loop_
_gsas_i100_meas
37.89
18.82
28.90
14.48
0.17
0.09
1.66
0.83
16.85
8.39
9.28
4.54
0.15
0.07
0.41
0.21
1.47
0.74
4.80
2.44
0.16
0.08
7.50
3.74
1.61
0.81
5.40
23.24
2.68
11.54
9.12
4.58
1.16
0.57
0.74
0.37
100.00
49.90
1.94
37.49
18.58
28.30
14.04
0.00
0.00
3.89
0.59
0.30
1.54
0.81
0.04
4.06
0.02
3.06
1.90
19.34
1.46
9.38
0.30
0.14
18.60
1.98
9.33
0.95
5.73
2.87
0.22
0.11
1.38
0.69
1.36
0.69
12.54
6.39
0.97
16.87
0.49
8.56
0.83
0.41
0.11
0.05
1.99
0.99
0.73
0.37
0.84
0.43
2.68
1.38
3.92
1.83
0.04
0.02
0.46
1.35
0.23
5.13
0.12
2.48
0.06
2.66
0.80
0.38
0.01
0.00
29.41
1.86
1.38
14.82
0.94
0.70
0.57
0.29
3.62
1.90
0.73
0.08
0.39
0.04
6.03
2.99
1.29
0.32
0.65
0.08
0.91
0.16
0.48
0.04
0.46
0.24
0.97
0.47
20.72
0.20
10.14
0.10
0.10
0.61
0.05
0.30
0.86
0.42
0.63
0.00
0.31
0.00
0.79
0.39
0.41
0.02
0.29
0.20
0.01
0.15
0.29
4.47
0.15
2.25
0.00
0.00
8.73
0.24
4.34
0.12
0.12
0.06
0.26
1.88
0.13
0.93
2.00
0.41
1.02
5.63
8.06
0.21
2.83
4.03
1.21
3.87
0.60
2.58
1.92
1.27
2.08
7.67
0.03
1.02
3.72
0.04
0.75
0.02
0.41
0.37
0.20
0.28
0.14
0.06
0.87
0.17
0.45
0.09
0.22
2.39
0.11
1.15
0.00
0.00
0.75
0.39
0.17
0.09
0.10
0.05
0.29
0.11
0.06
0.14
0.66
1.87
0.03
0.41
0.13
0.15
0.94
0.31
0.86
0.19
0.06
0.08
4.76
0.44
2.41
0.00
0.01
1.01
0.58
0.00
0.01
0.22
0.51
0.28
0.41
0.16
0.01
0.21
0.08
1.31
0.00
0.07
4.87
0.65
0.04
2.43
0.01
0.00
0.00
0.09
0.00
0.05
0.00
0.34
1.10
0.00
0.18
0.12
0.61
0.56
0.47
0.06
0.30
0.01
0.04
0.53
1.34
0.21
0.60
0.02
0.23
0.59
0.78
0.30
0.11
1.01
0.39
0.08
0.01
0.06
0.11
0.48
0.04
0.00
0.05
0.02
0.00
0.16
0.28
0.00
0.08
0.15
0.23
0.10
0.07
1.22
0.03
0.55
0.07
0.07
0.04
0.04
0.92
0.46
0.45
0.45
0.04
0.00
0.47
0.23
0.22
0.23
0.02
0.36
0.18
3.95
1.95
1.00
0.01
0.52
0.20
0.01
0.07
0.11
0.45
1.86
0.10
0.01
0.03
0.05
0.57
0.22
0.90
0.28
0.37
0.13
5.12
0.19
0.34
0.07
2.63
0.41
0.18
0.62
0.14
0.22
0.50
0.60
0.74
0.07
0.21
0.32
0.14
0.11
0.32
3.58
0.37
0.03
0.29
0.07
0.16
1.77
0.14
0.15
0.19
0.29
0.07
0.04
1.01
1.20
